data_1501725
loop_
_publ_author_name
'Naumov, Pan\<ce'
'Topcu, Yildiray'
'Eckert-Maksi\'c, Mirjana'
'Glasovac, Zoran'
'Pavo\<sevi\'c, Fabijan'
'Kochunnoonny, Manoj'
'Hara, Hideyuki'

_publ_section_title
;
 Photoinduced rearrangement of aromatic N-chloroamides to chloroaromatic
 amides in the solid state: inverted \P(N)-\S(N) occupational stability of
 amidyl radicals.
;
_journal_issue 26
_journal_name_full 'The journal of physical chemistry. A'
_journal_page_first 7834
_journal_page_last 7848
_journal_paper_doi 10.1021/jp203771c
_journal_volume 115
_journal_year 2011
_chemical_formula_moiety C13H10ClNO
_chemical_formula_sum 'C13 H10 Cl N O'
_chemical_formula_weight 231.67
_chemical_name_common N-chloro-benzanilide
_chemical_name_systematic
; 
 ? 
;
_space_group_IT_number 19
_symmetry_cell_setting orthorhombic
_symmetry_space_group_name_Hall 'P 2ac 2ab'
_symmetry_space_group_name_H-M 'P 21 21 21'
_atom_sites_solution_hydrogens geom
_atom_sites_solution_primary direct
_atom_sites_solution_secondary difmap
_audit_creation_method SHELXL-97
_cell_angle_alpha 90.00
_cell_angle_beta 90.00
_cell_angle_gamma 90.00
_cell_formula_units_Z 4
_cell_length_a 6.0806(5)
_cell_length_b 12.2086(9)
_cell_length_c 15.5770(12)
_cell_measurement_reflns_used 9865
_cell_measurement_temperature 293(2)
_cell_measurement_theta_max 29.98
_cell_measurement_theta_min 2.12
_cell_volume 1156.37(16)
_computing_cell_refinement 'APEX2 software (Bruker, 2007)'
_computing_data_collection 'APEX2 software (Bruker, 2007)'
_computing_data_reduction 'SAINT (Bruker, 2007)'
_computing_molecular_graphics 'DIAMOND (Brandenburg, 2005)'
_computing_publication_material 'WinGX (Farrugia, 1999)'
_computing_structure_refinement 'SHELXL-97 (Sheldrick, 2008)'
_computing_structure_solution 'SHELXS-97 (Sheldrick, 2008)'
_diffrn_ambient_temperature 293(2)
_diffrn_measured_fraction_theta_full 0.998
_diffrn_measured_fraction_theta_max 0.998
_diffrn_measurement_device_type 'Bruker SMART APEX2 diffractometer'
_diffrn_measurement_method '\f and \w scans'
_diffrn_radiation_monochromator 'multilayer confocal TXS mirror'
_diffrn_radiation_source 'rotating anode'
_diffrn_radiation_type MoK\a
_diffrn_radiation_wavelength 0.71073
_diffrn_reflns_av_R_equivalents 0.0427
_diffrn_reflns_av_sigmaI/netI 0.0328
_diffrn_reflns_limit_h_max 8
_diffrn_reflns_limit_h_min -8
_diffrn_reflns_limit_k_max 17
_diffrn_reflns_limit_k_min -17
_diffrn_reflns_limit_l_max 21
_diffrn_reflns_limit_l_min -21
_diffrn_reflns_number 26255
_diffrn_reflns_theta_full 30.06
_diffrn_reflns_theta_max 30.06
_diffrn_reflns_theta_min 2.12
_diffrn_standards_number 0
_exptl_absorpt_coefficient_mu 0.306
_exptl_absorpt_correction_T_max 0.95
_exptl_absorpt_correction_T_min 0.93
_exptl_absorpt_correction_type empirical
_exptl_absorpt_process_details 'SADABS (Sheldrick, 1996)'
_exptl_crystal_colour colourless
_exptl_crystal_density_diffrn 1.331
_exptl_crystal_density_method 'not measured'
_exptl_crystal_description block
_exptl_crystal_F_000 480
_exptl_crystal_size_max 0.25
_exptl_crystal_size_mid 0.22
_exptl_crystal_size_min 0.15
_refine_diff_density_max 0.663
_refine_diff_density_min -0.280
_refine_diff_density_rms 0.050
_refine_ls_abs_structure_details 'Flack H D (1983), Acta Cryst. A39, 876-881'
_refine_ls_abs_structure_Flack 0.08(13)
_refine_ls_extinction_method none
_refine_ls_goodness_of_fit_ref 1.062
_refine_ls_hydrogen_treatment constr
_refine_ls_matrix_type full
_refine_ls_number_parameters 145
_refine_ls_number_reflns 3384
_refine_ls_number_restraints 0
_refine_ls_restrained_S_all 1.062
_refine_ls_R_factor_all 0.0961
_refine_ls_R_factor_gt 0.0593
_refine_ls_shift/su_max 0.000
_refine_ls_shift/su_mean 0.000
_refine_ls_structure_factor_coef Fsqd
_refine_ls_weighting_details 'calc w=1/[\s^2^(Fo^2^)+(0.0976P)^2^+0.3378P] where P=(Fo^2^+2Fc^2^)/3'
_refine_ls_weighting_scheme calc
_refine_ls_wR_factor_gt 0.1844
_refine_ls_wR_factor_ref 0.2057
_reflns_number_gt 2105
_reflns_number_total 3384
_reflns_threshold_expression >2sigma(I)
_cod_data_source_file jp203771c_si_004.cif
_cod_data_source_block 5a_A
_cod_depositor_comments
;
The following automatic conversions were performed:

'_symmetry_cell_setting' value 'Orthorhombic' changed to
'orthorhombic' according to
/home/saulius/struct/CIF-dictionaries/cif_core.dic dictionary named
'cif_core.dic' version 2.4.1 from 2010-06-29.

Automatic conversion script
Id: cif_fix_values 1715 2011-07-08 13:25:40Z adriana 
;
_cod_original_sg_symbol_H-M P2(1)2(1)2(1)
_cod_original_formula_sum C13H10ClNO
_cod_database_code 1501725

loop_
_symmetry_equiv_pos_as_xyz
'x, y, z'
'-x+1/2, -y, z+1/2'
'x+1/2, -y+1/2, -z'
'-x, y+1/2, -z+1/2'

loop_
_atom_site_label
_atom_site_type_symbol
_atom_site_fract_x
_atom_site_fract_y
_atom_site_fract_z
_atom_site_U_iso_or_equiv
_atom_site_adp_type
_atom_site_occupancy
_atom_site_symmetry_multiplicity
_atom_site_calc_flag
_atom_site_refinement_flags
Cl1 Cl 0.68681(16) 0.83764(7) 0.49240(7) 0.0781(3) Uani 1 1 d .
N1 N 0.5023(4) 0.9202(2) 0.54418(18) 0.0594(7) Uani 1 1 d .
O1 O 0.4476(5) 0.7842(2) 0.64261(19) 0.0830(8) Uani 1 1 d .
C8 C 0.2454(5) 0.9503(3) 0.66112(19) 0.0544(7) Uani 1 1 d .
C1 C 0.4186(5) 1.0064(3) 0.49223(19) 0.0552(7) Uani 1 1 d .
C2 C 0.5418(7) 1.1000(3) 0.4801(2) 0.0737(10) Uani 1 1 d .
H2 H 0.6788 1.1063 0.5062 0.088 Uiso 1 1 calc R
C7 C 0.4027(6) 0.8773(3) 0.6148(2) 0.0575(7) Uani 1 1 d .
C13 C 0.0393(6) 0.9098(3) 0.6824(2) 0.0661(9) Uani 1 1 d .
H13 H -0.0022 0.8398 0.6653 0.079 Uiso 1 1 calc R
C6 C 0.2168(7) 0.9946(4) 0.4525(2) 0.0744(10) Uani 1 1 d .
H6 H 0.1325 0.9317 0.4596 0.089 Uiso 1 1 calc R
C9 C 0.3057(7) 1.0556(3) 0.6883(2) 0.0656(8) Uani 1 1 d .
H9 H 0.4432 1.0836 0.6742 0.079 Uiso 1 1 calc R
C11 C -0.0447(8) 1.0760(4) 0.7551(3) 0.0830(12) Uani 1 1 d .
H11 H -0.1437 1.1183 0.7862 0.100 Uiso 1 1 calc R
C10 C 0.1620(8) 1.1166(4) 0.7353(2) 0.0806(11) Uani 1 1 d .
H10 H 0.2029 1.1859 0.7543 0.097 Uiso 1 1 calc R
C12 C -0.1019(7) 0.9734(4) 0.7285(2) 0.0820(13) Uani 1 1 d .
H12 H -0.2404 0.9463 0.7422 0.098 Uiso 1 1 calc R
C5 C 0.1443(9) 1.0829(6) 0.4004(3) 0.1040(17) Uani 1 1 d .
H5 H 0.0080 1.0786 0.3735 0.125 Uiso 1 1 calc R
C4 C 0.2658(13) 1.1703(5) 0.3896(3) 0.114(2) Uani 1 1 d .
H4 H 0.2164 1.2255 0.3533 0.136 Uiso 1 1 calc R
C3 C 0.4658(11) 1.1826(4) 0.4308(3) 0.1011(17) Uani 1 1 d .
H3 H 0.5466 1.2468 0.4247 0.121 Uiso 1 1 calc R

loop_
_atom_site_aniso_label
_atom_site_aniso_U_11
_atom_site_aniso_U_22
_atom_site_aniso_U_33
_atom_site_aniso_U_23
_atom_site_aniso_U_13
_atom_site_aniso_U_12
Cl1 0.0643(5) 0.0711(6) 0.0990(7) -0.0198(5) 0.0090(5) 0.0085(4)
N1 0.0544(15) 0.0554(14) 0.0684(16) -0.0044(12) 0.0062(12) 0.0047(12)
O1 0.096(2) 0.0517(13) 0.1009(19) 0.0021(14) 0.0094(17) 0.0023(14)
C8 0.0566(17) 0.0570(17) 0.0496(14) 0.0051(13) -0.0023(13) 0.0022(13)
C1 0.0566(16) 0.0573(15) 0.0517(15) -0.0107(13) 0.0091(15) 0.0020(14)
C2 0.083(2) 0.068(2) 0.069(2) -0.0072(17) 0.0155(18) -0.0082(19)
C7 0.0582(17) 0.0498(16) 0.0644(17) -0.0046(14) -0.0066(15) -0.0005(14)
C13 0.062(2) 0.073(2) 0.0640(19) 0.0090(16) -0.0028(16) -0.0034(18)
C6 0.065(2) 0.101(3) 0.0572(18) -0.0040(19) 0.0028(17) 0.000(2)
C9 0.071(2) 0.0620(19) 0.0632(17) -0.0001(15) 0.0032(17) -0.0001(18)
C11 0.087(3) 0.102(3) 0.0599(19) 0.000(2) 0.009(2) 0.028(3)
C10 0.100(3) 0.076(2) 0.066(2) -0.0109(19) -0.001(2) 0.017(2)
C12 0.061(2) 0.123(4) 0.063(2) 0.022(2) 0.0082(18) 0.011(2)
C5 0.091(3) 0.157(5) 0.064(2) 0.005(3) -0.001(2) 0.046(4)
C4 0.163(6) 0.115(4) 0.063(2) 0.014(3) 0.020(3) 0.065(5)
C3 0.153(5) 0.066(2) 0.084(3) 0.004(2) 0.031(3) 0.009(3)

loop_
_atom_type_symbol
_atom_type_description
_atom_type_scat_dispersion_real
_atom_type_scat_dispersion_imag
_atom_type_scat_source
C C 0.0033 0.0016 'International Tables Vol C Tables 4.2.6.8 and 6.1.1.4'
H H 0.0000 0.0000 'International Tables Vol C Tables 4.2.6.8 and 6.1.1.4'
N N 0.0061 0.0033 'International Tables Vol C Tables 4.2.6.8 and 6.1.1.4'
O O 0.0106 0.0060 'International Tables Vol C Tables 4.2.6.8 and 6.1.1.4'
Cl Cl 0.1484 0.1585 'International Tables Vol C Tables 4.2.6.8 and 6.1.1.4'

loop_
_geom_angle_atom_site_label_1
_geom_angle_atom_site_label_2
_geom_angle_atom_site_label_3
_geom_angle
C7 N1 C1 125.9(3)
C7 N1 Cl1 116.5(2)
C1 N1 Cl1 113.7(2)
C13 C8 C9 119.4(3)
C13 C8 C7 118.8(3)
C9 C8 C7 121.7(3)
C2 C1 C6 120.5(4)
C2 C1 N1 119.8(3)
C6 C1 N1 119.7(3)
C3 C2 C1 120.7(5)
C3 C2 H2 119.6
C1 C2 H2 119.6
O1 C7 N1 122.3(3)
O1 C7 C8 121.1(3)
N1 C7 C8 116.5(3)
C12 C13 C8 119.5(4)
C12 C13 H13 120.3
C8 C13 H13 120.3
C1 C6 C5 116.9(4)
C1 C6 H6 121.6
C5 C6 H6 121.6
C10 C9 C8 119.7(4)
C10 C9 H9 120.1
C8 C9 H9 120.1
C12 C11 C10 119.5(4)
C12 C11 H11 120.2
C10 C11 H11 120.2
C9 C10 C11 120.3(4)
C9 C10 H10 119.8
C11 C10 H10 119.8
C13 C12 C11 121.5(4)
C13 C12 H12 119.2
C11 C12 H12 119.2
C4 C5 C6 121.1(5)
C4 C5 H5 119.4
C6 C5 H5 119.4
C5 C4 C3 121.7(5)
C5 C4 H4 119.1
C3 C4 H4 119.1
C2 C3 C4 118.9(5)
C2 C3 H3 120.5
C4 C3 H3 120.5

loop_
_geom_bond_atom_site_label_1
_geom_bond_atom_site_label_2
_geom_bond_distance
Cl1 N1 1.710(3)
N1 C7 1.360(4)
N1 C1 1.422(4)
O1 C7 1.247(4)
C8 C13 1.387(5)
C8 C9 1.401(5)
C8 C7 1.493(4)
C1 C2 1.380(5)
C1 C6 1.382(5)
C2 C3 1.348(6)
C2 H2 0.9300
C13 C12 1.362(5)
C13 H13 0.9300
C6 C5 1.420(7)
C6 H6 0.9300
C9 C10 1.363(5)
C9 H9 0.9300
C11 C12 1.364(7)
C11 C10 1.386(7)
C11 H11 0.9300
C10 H10 0.9300
C12 H12 0.9300
C5 C4 1.308(8)
C5 H5 0.9300
C4 C3 1.383(8)
C4 H4 0.9300
C3 H3 0.9300

loop_
_cod_related_entry_id
_cod_related_entry_code
_cod_related_entry_database
1 225117 ChemSpider
